data_4121761
loop_
_publ_author_name
'Zeng, Mingshuo'
'Li, Le'
'Herzon, Seth B.'

_publ_contact_author
; 
Danielle L. Gray 
University of Illinois 
School of Chemical Sciences, Box 59-1 
505 South Mathews Avenue 
Urbana, Illinois  61801 
USA 
;
_publ_section_title
;
 A highly active and air-stable ruthenium complex for the ambient
 temperature anti-markovnikov reductive hydration of terminal alkynes.
;
_journal_issue 19
_journal_name_full 'Journal of the American Chemical Society'
_journal_page_first 7058
_journal_page_last 7067
_journal_paper_doi 10.1021/ja501738a
_journal_volume 136
_journal_year 2014
_chemical_formula_moiety 'C16 H22 N3 Ru, F6 P '
_chemical_formula_sum 'C16 H22 F6 N3 P Ru'
_chemical_formula_weight 502.41
_chemical_name_systematic
; 
? 
;
_space_group_IT_number 2
_symmetry_cell_setting triclinic
_symmetry_space_group_name_Hall '-P 1'
_symmetry_space_group_name_H-M 'P -1'
_atom_sites_solution_hydrogens geom
_atom_sites_solution_primary direct
_atom_sites_solution_secondary difmap
_audit_creation_method SHELXL-97
_audit_update_record
; 
? 
;
_cell_angle_alpha 79.086(2)
_cell_angle_beta 73.099(2)
_cell_angle_gamma 81.272(2)
_cell_formula_units_Z 2
_cell_length_a 7.8206(3)
_cell_length_b 10.9688(4)
_cell_length_c 11.6123(4)
_cell_measurement_reflns_used 4890
_cell_measurement_temperature 186(2)
_cell_measurement_theta_max 26.30
_cell_measurement_theta_min 2.74
_cell_volume 930.90(6)
_computing_cell_refinement 'SAINT V7.68A (Bruker, 2005)'
_computing_data_collection 'APEX2 V2010.11-3 (Bruker, 2010)'
_computing_data_reduction
; 
SAINT V7.68A, XPREP V2005/2, SADABS V2008/2, TWINABS V2008/2 
(Bruker, 2005 & 2008) 
;
_computing_molecular_graphics
; 
SHELXTL V6.12 (Bruker, 2005), CrystalMaker v2.1.3 (CrystalMaker, 1994) 
;
_computing_publication_material 'XCIF V6.12 (Bruker, 2005)'
_computing_structure_refinement 'SHELXTL V6.12 (Bruker, 2005)'
_computing_structure_solution 'SHELXTL V6.12 (Bruker, 2005)'
_diffrn_ambient_temperature 186(2)
_diffrn_measured_fraction_theta_full 0.988
_diffrn_measured_fraction_theta_max 0.988
_diffrn_measurement_device 'Siemens Platform/ApexII CCD'
_diffrn_measurement_method 'profile data from \f and \w scans'
_diffrn_radiation_monochromator graphite
_diffrn_radiation_source 'normal-focus sealed tube'
_diffrn_radiation_type MoK\a
_diffrn_radiation_wavelength 0.71073
_diffrn_radiation_wavelength_id cm14bas
_diffrn_reflns_av_R_equivalents 0.0264
_diffrn_reflns_av_sigmaI/netI 0.0318
_diffrn_reflns_limit_h_max 9
_diffrn_reflns_limit_h_min -9
_diffrn_reflns_limit_k_max 13
_diffrn_reflns_limit_k_min -13
_diffrn_reflns_limit_l_max 14
_diffrn_reflns_limit_l_min -14
_diffrn_reflns_number 10308
_diffrn_reflns_theta_full 26.36
_diffrn_reflns_theta_max 26.36
_diffrn_reflns_theta_min 2.74
_exptl_absorpt_coefficient_mu 0.992
_exptl_absorpt_correction_T_max 0.9713
_exptl_absorpt_correction_T_min 0.8755
_exptl_absorpt_correction_type integration
_exptl_absorpt_process_details 'SHELXTL/XPREP V2005/2 (Bruker, 2005)'
_exptl_crystal_colour orange
_exptl_crystal_density_diffrn 1.792
_exptl_crystal_density_method 'not measured'
_exptl_crystal_description plate
_exptl_crystal_F_000 504
_exptl_crystal_id cm14bas
_exptl_crystal_preparation
; 
The data crystal was mounted using oil (Parantone-N, Exxon) to a 
0.3 mm cryo-loop (Hampton Research) with the (1 2 -1) scattering 
planes roughly normal to the spindle axis. 
;
_exptl_crystal_size_max 0.247
_exptl_crystal_size_mid 0.147
_exptl_crystal_size_min 0.044
_refine_diff_density_max 0.577
_refine_diff_density_min -0.622
_refine_diff_density_rms 0.066
_refine_ls_extinction_method none
_refine_ls_goodness_of_fit_ref 1.033
_refine_ls_hydrogen_treatment noref
_refine_ls_matrix_type full
_refine_ls_number_parameters 356
_refine_ls_number_reflns 3756
_refine_ls_number_restraints 450
_refine_ls_restrained_S_all 1.019
_refine_ls_R_factor_all 0.0313
_refine_ls_R_factor_gt 0.0266
_refine_ls_shift/su_max 0.000
_refine_ls_shift/su_mean 0.000
_refine_ls_structure_factor_coef Fsqd
_refine_ls_weighting_details 'calc w=1/[\s^2^(Fo^2^)+(0.0275P)^2^+0.5190P] where P=(Fo^2^+2Fc^2^)/3'
_refine_ls_weighting_scheme calc
_refine_ls_wR_factor_gt 0.0589
_refine_ls_wR_factor_ref 0.0607
_reflns_number_gt 3400
_reflns_number_total 3756
_reflns_threshold_expression >2sigma(I)
_cod_data_source_file ja501738a_si_001.cif
_cod_data_source_block cm14bas
_cod_depositor_comments
;
The following automatic conversions were performed:

'_symmetry_cell_setting' value 'Triclinic' changed to 'triclinic'
according to
/usr/data/users/saulius/crontab/automatic-downloads/rss-feeds/ACS/lib/dictionaries/cif_core.dic
dictionary named 'cif_core.dic' version 2.4.2 from 2011-04-26.

Automatic conversion script
Id: cif_fix_values 2281 2013-09-26 08:29:07Z andrius 

 Adding full bibliography for 4121761.cif.
;
_cod_original_sg_symbol_H-M 'P-1   '
_cod_database_code 4121761

loop_
_symmetry_equiv_pos_as_xyz
'x, y, z'
'-x, -y, -z'

loop_
_atom_site_label
_atom_site_type_symbol
_atom_site_fract_x
_atom_site_fract_y
_atom_site_fract_z
_atom_site_U_iso_or_equiv
_atom_site_adp_type
_atom_site_occupancy
_atom_site_symmetry_multiplicity
_atom_site_calc_flag
_atom_site_refinement_flags
_atom_site_disorder_assembly
_atom_site_disorder_group
Ru1 Ru 0.28861(2) 0.220711(19) 0.776440(17) 0.02382(7) Uani 1 1 d D . .
N1 N 0.1654(3) 0.09461(19) 0.72174(18) 0.0259(4) Uani 1 1 d . A .
N2 N 0.0489(3) 0.20477(19) 0.90718(17) 0.0264(4) Uani 1 1 d . A .
N3 N 0.1352(3) 0.3898(2) 0.70133(18) 0.0288(5) Uani 1 1 d . A .
C1 C 0.0156(3) 0.0508(2) 0.8049(2) 0.0276(5) Uani 1 1 d . . .
C2 C -0.0653(3) -0.0460(2) 0.7888(3) 0.0342(6) Uani 1 1 d . A .
H2A H -0.1654 -0.0748 0.8480 0.041 Uiso 1 1 calc R . .
C3 C 0.0040(4) -0.0997(3) 0.6840(3) 0.0415(7) Uani 1 1 d . . .
H3A H -0.0476 -0.1654 0.6717 0.050 Uiso 1 1 calc R A .
C4 C 0.1510(4) -0.0534(3) 0.5984(3) 0.0418(7) Uani 1 1 d . A .
H4A H 0.1984 -0.0866 0.5264 0.050 Uiso 1 1 calc R . .
C5 C 0.2285(3) 0.0426(3) 0.6194(2) 0.0337(6) Uani 1 1 d . . .
H5A H 0.3281 0.0724 0.5605 0.040 Uiso 1 1 calc R A .
C6 C -0.0495(3) 0.1218(2) 0.9051(2) 0.0293(5) Uani 1 1 d . A .
H6A H -0.1566 0.1081 0.9647 0.035 Uiso 1 1 calc R . .
C7 C -0.0258(3) 0.3011(3) 0.9858(2) 0.0331(6) Uani 1 1 d . . .
H7A H 0.0657 0.3211 1.0185 0.040 Uiso 1 1 calc R A .
H7B H -0.1245 0.2718 1.0532 0.040 Uiso 1 1 calc R . .
C8 C -0.0916(3) 0.4158(3) 0.9075(2) 0.0350(6) Uani 1 1 d . A .
H8A H -0.1445 0.4798 0.9584 0.042 Uiso 1 1 calc R . .
H8B H -0.1860 0.3938 0.8788 0.042 Uiso 1 1 calc R . .
C9 C 0.0509(3) 0.4712(2) 0.7975(2) 0.0328(6) Uani 1 1 d . . .
H9A H -0.0033 0.5481 0.7600 0.039 Uiso 1 1 calc R A .
H9B H 0.1454 0.4927 0.8263 0.039 Uiso 1 1 calc R . .
C10 C -0.0042(4) 0.3591(3) 0.6505(2) 0.0352(6) Uani 1 1 d . . .
H10A H -0.0740 0.4346 0.6268 0.053 Uiso 1 1 calc R A .
H10B H -0.0814 0.3046 0.7111 0.053 Uiso 1 1 calc R . .
H10C H 0.0528 0.3185 0.5806 0.053 Uiso 1 1 calc R . .
C11 C 0.2585(4) 0.4657(3) 0.6007(2) 0.0409(7) Uani 1 1 d . . .
H11A H 0.1906 0.5372 0.5678 0.061 Uiso 1 1 calc R A .
H11B H 0.3188 0.4162 0.5379 0.061 Uiso 1 1 calc R . .
H11C H 0.3456 0.4927 0.6314 0.061 Uiso 1 1 calc R . .
C12 C 0.4908(6) 0.0991(6) 0.8486(5) 0.0310(11) Uani 0.758(18) 1 d PDU A 1
H12A H 0.4744 0.0176 0.9000 0.037 Uiso 0.758(18) 1 calc PR A 1
C13 C 0.5512(6) 0.1212(5) 0.7187(6) 0.0313(11) Uani 0.758(18) 1 d PDU A 1
H13A H 0.5826 0.0569 0.6658 0.038 Uiso 0.758(18) 1 calc PR A 1
C14 C 0.5676(5) 0.2501(6) 0.6792(5) 0.0365(12) Uani 0.758(18) 1 d PDU A 1
H14A H 0.6112 0.2908 0.5949 0.044 Uiso 0.758(18) 1 calc PR A 1
C15 C 0.5135(6) 0.3102(5) 0.7867(8) 0.0368(13) Uani 0.758(18) 1 d PDU A 1
H15A H 0.5136 0.3992 0.7882 0.044 Uiso 0.758(18) 1 calc PR A 1
C16 C 0.4672(6) 0.2164(9) 0.8903(5) 0.0358(13) Uani 0.758(18) 1 d PDU A 1
H16A H 0.4303 0.2297 0.9755 0.043 Uiso 0.758(18) 1 calc PR A 1
C12B C 0.4893(17) 0.135(2) 0.8701(15) 0.036(3) Uani 0.242(18) 1 d PDU A 2
H12B H 0.4712 0.0708 0.9426 0.043 Uiso 0.242(18) 1 calc PR A 2
C13B C 0.5501(15) 0.1134(14) 0.747(2) 0.034(2) Uani 0.242(18) 1 d PDU A 2
H13B H 0.5794 0.0314 0.7200 0.041 Uiso 0.242(18) 1 calc PR A 2
C14B C 0.5671(13) 0.230(2) 0.6692(12) 0.034(2) Uani 0.242(18) 1 d PDU A 2
H14B H 0.6108 0.2426 0.5801 0.040 Uiso 0.242(18) 1 calc PR A 2
C15B C 0.5183(17) 0.3253(13) 0.746(2) 0.033(3) Uani 0.242(18) 1 d PDU A 2
H15B H 0.5212 0.4152 0.7181 0.040 Uiso 0.242(18) 1 calc PR A 2
C16B C 0.4715(17) 0.267(2) 0.8689(16) 0.035(2) Uani 0.242(18) 1 d PDU A 2
H16B H 0.4368 0.3092 0.9406 0.042 Uiso 0.242(18) 1 calc PR A 2
P1 P 0.4607(7) 0.2847(6) 0.2415(5) 0.0316(8) Uani 0.64(3) 1 d PDU B 1
F1 F 0.3009(14) 0.2717(12) 0.1857(11) 0.0566(19) Uani 0.64(3) 1 d PDU B 1
F2 F 0.5884(11) 0.1847(8) 0.1618(11) 0.0525(18) Uani 0.64(3) 1 d PDU B 1
F3 F 0.6199(13) 0.2987(9) 0.2949(13) 0.067(2) Uani 0.64(3) 1 d PDU B 1
F4 F 0.3307(12) 0.3818(11) 0.3211(10) 0.078(2) Uani 0.64(3) 1 d PDU B 1
F5 F 0.3963(17) 0.1734(9) 0.3483(8) 0.064(2) Uani 0.64(3) 1 d PDU B 1
F6 F 0.5257(16) 0.3939(9) 0.1320(7) 0.0601(18) Uani 0.64(3) 1 d PDU B 1
P1B P 0.4560(14) 0.2865(11) 0.2535(11) 0.0405(18) Uani 0.36(3) 1 d PDU B 2
F1B F 0.329(2) 0.2834(19) 0.1690(16) 0.049(3) Uani 0.36(3) 1 d PDU B 2
F2B F 0.591(2) 0.1759(15) 0.1949(18) 0.056(3) Uani 0.36(3) 1 d PDU B 2
F3B F 0.578(2) 0.2904(16) 0.340(2) 0.066(3) Uani 0.36(3) 1 d PDU B 2
F4B F 0.3268(16) 0.4003(13) 0.3086(15) 0.049(3) Uani 0.36(3) 1 d PDU B 2
F5B F 0.348(2) 0.1870(13) 0.3556(13) 0.052(3) Uani 0.36(3) 1 d PDU B 2
F6B F 0.566(2) 0.3847(15) 0.1484(16) 0.057(3) Uani 0.36(3) 1 d PDU B 2

loop_
_atom_site_aniso_label
_atom_site_aniso_U_11
_atom_site_aniso_U_22
_atom_site_aniso_U_33
_atom_site_aniso_U_23
_atom_site_aniso_U_13
_atom_site_aniso_U_12
Ru1 0.01896(10) 0.02846(12) 0.02367(11) -0.00409(8) -0.00471(7) -0.00326(7)
N1 0.0233(10) 0.0272(11) 0.0266(10) -0.0038(9) -0.0065(8) -0.0017(8)
N2 0.0272(10) 0.0273(11) 0.0231(10) -0.0025(9) -0.0060(8) -0.0013(9)
N3 0.0302(11) 0.0290(11) 0.0282(11) -0.0017(9) -0.0093(9) -0.0064(9)
C1 0.0225(11) 0.0273(13) 0.0319(13) -0.0006(11) -0.0084(10) -0.0015(10)
C2 0.0279(13) 0.0297(14) 0.0450(15) -0.0031(12) -0.0102(11) -0.0060(11)
C3 0.0413(16) 0.0353(16) 0.0554(18) -0.0131(14) -0.0204(14) -0.0052(13)
C4 0.0423(16) 0.0486(18) 0.0406(15) -0.0194(14) -0.0145(13) -0.0011(14)
C5 0.0322(13) 0.0394(15) 0.0283(13) -0.0054(12) -0.0060(11) -0.0043(12)
C6 0.0253(12) 0.0299(14) 0.0280(12) -0.0009(11) -0.0026(10) -0.0024(11)
C7 0.0323(13) 0.0343(15) 0.0291(13) -0.0096(11) 0.0001(10) -0.0025(11)
C8 0.0315(13) 0.0330(14) 0.0395(14) -0.0114(12) -0.0071(11) 0.0022(11)
C9 0.0373(14) 0.0257(13) 0.0371(14) -0.0068(11) -0.0136(11) 0.0013(11)
C10 0.0378(14) 0.0348(15) 0.0385(14) -0.0035(12) -0.0216(12) -0.0013(12)
C11 0.0498(17) 0.0382(16) 0.0327(14) 0.0043(12) -0.0091(13) -0.0150(13)
C12 0.0225(16) 0.036(2) 0.039(2) -0.0091(19) -0.0162(15) 0.0016(16)
C13 0.0191(16) 0.038(2) 0.036(2) -0.0084(19) -0.0059(15) 0.0009(16)
C14 0.0204(17) 0.037(3) 0.047(2) -0.0044(19) -0.0001(16) -0.0091(16)
C15 0.0252(18) 0.036(2) 0.055(4) -0.011(2) -0.017(2) -0.0063(16)
C16 0.0298(18) 0.043(3) 0.041(2) -0.014(2) -0.0187(16) 0.004(2)
C12B 0.028(4) 0.044(5) 0.037(4) -0.003(4) -0.015(4) 0.000(4)
C13B 0.022(4) 0.038(4) 0.042(4) -0.006(4) -0.012(4) 0.002(4)
C14B 0.025(4) 0.038(4) 0.041(4) -0.014(3) -0.006(4) -0.005(4)
C15B 0.025(4) 0.038(4) 0.042(5) -0.008(4) -0.014(4) -0.007(4)
C16B 0.026(4) 0.046(5) 0.039(4) -0.010(4) -0.018(4) 0.003(4)
P1 0.0303(14) 0.0280(14) 0.0357(13) -0.0101(10) -0.0039(10) -0.0038(11)
F1 0.043(3) 0.079(4) 0.052(4) -0.008(3) -0.013(3) -0.023(2)
F2 0.053(2) 0.039(2) 0.055(4) -0.016(3) 0.006(2) 0.0000(18)
F3 0.057(3) 0.070(3) 0.090(5) -0.022(3) -0.039(3) -0.005(2)
F4 0.089(4) 0.079(4) 0.060(4) -0.039(3) -0.021(3) 0.042(3)
F5 0.054(4) 0.068(3) 0.051(2) 0.010(2) 0.003(3) -0.004(3)
F6 0.055(4) 0.040(3) 0.077(3) 0.0098(19) -0.012(2) -0.012(3)
P1B 0.042(3) 0.038(3) 0.044(3) -0.012(2) -0.014(2) -0.002(2)
F1B 0.053(5) 0.067(5) 0.031(4) -0.005(3) -0.010(4) -0.020(4)
F2B 0.076(5) 0.038(4) 0.041(6) -0.010(4) 0.004(4) 0.003(3)
F3B 0.063(5) 0.069(5) 0.086(7) -0.029(5) -0.044(5) 0.002(4)
F4B 0.048(5) 0.044(4) 0.052(5) -0.015(3) -0.011(3) 0.007(4)
F5B 0.041(6) 0.059(5) 0.044(4) 0.016(4) -0.007(4) -0.010(4)
F6B 0.034(5) 0.036(4) 0.081(6) 0.004(4) 0.007(4) -0.004(3)

loop_
_atom_type_symbol
_atom_type_description
_atom_type_scat_dispersion_real
_atom_type_scat_dispersion_imag
_atom_type_scat_source
C C 0.0033 0.0016 'International Tables Vol C Tables 4.2.6.8 and 6.1.1.4'
H H 0.0000 0.0000 'International Tables Vol C Tables 4.2.6.8 and 6.1.1.4'
F F 0.0171 0.0103 'International Tables Vol C Tables 4.2.6.8 and 6.1.1.4'
N N 0.0061 0.0033 'International Tables Vol C Tables 4.2.6.8 and 6.1.1.4'
P P 0.1023 0.0942 'International Tables Vol C Tables 4.2.6.8 and 6.1.1.4'
Ru Ru -1.2594 0.8363 'International Tables Vol C Tables 4.2.6.8 and 6.1.1.4'

loop_
_exptl_crystal_face_index_h
_exptl_crystal_face_index_k
_exptl_crystal_face_index_l
_exptl_crystal_face_perp_dist
-1.00 -1.00 2.00 0.0290
1.00 1.00 -2.00 0.0540
0.00 -2.00 -1.00 0.0730
0.00 2.00 1.00 0.0440
0.00 0.00 -1.00 0.0220
0.00 0.00 1.00 0.0120
1.00 -1.00 2.00 0.0460

loop_
_geom_angle_atom_site_label_1
_geom_angle_atom_site_label_2
_geom_angle_atom_site_label_3
_geom_angle
N2 Ru1 N1 75.79(8)
N2 Ru1 C13 141.14(18)
N1 Ru1 C13 92.55(15)
N2 Ru1 C12B 104.5(4)
N1 Ru1 C12B 114.4(7)
C13 Ru1 C12B 46.7(6)
N2 Ru1 C12 106.93(14)
N1 Ru1 C12 101.9(2)
C13 Ru1 C12 38.57(14)
C12B Ru1 C12 13.3(6)
N2 Ru1 C13B 134.4(6)
N1 Ru1 C13B 95.5(5)
C13 Ru1 C13B 8.4(6)
C12B Ru1 C13B 38.4(3)
C12 Ru1 C13B 30.2(6)
N2 Ru1 C16 100.19(16)
N1 Ru1 C16 138.2(3)
C13 Ru1 C16 64.26(16)
C12B Ru1 C16 25.1(5)
C12 Ru1 C16 38.39(15)
C13B Ru1 C16 57.3(5)
N2 Ru1 C14B 168.2(4)
N1 Ru1 C14B 111.4(5)
C13 Ru1 C14B 32.9(6)
C12B Ru1 C14B 64.3(4)
C12 Ru1 C14B 63.0(5)
C13B Ru1 C14B 38.0(3)
C16 Ru1 C14B 68.1(5)
N2 Ru1 C15 126.0(2)
N1 Ru1 C15 155.89(17)
C13 Ru1 C15 64.12(16)
C12B Ru1 C15 54.5(5)
C12 Ru1 C15 64.16(17)
C13B Ru1 C15 62.3(5)
C16 Ru1 C15 38.14(17)
C14B Ru1 C15 45.4(5)
N2 Ru1 C15B 134.8(6)
N1 Ru1 C15B 149.4(6)
C13 Ru1 C15B 63.5(5)
C12B Ru1 C15B 63.9(4)
C12 Ru1 C15B 71.9(5)
C13B Ru1 C15B 63.7(4)
C16 Ru1 C15B 49.9(5)
C14B Ru1 C15B 38.6(3)
C15 Ru1 C15B 12.1(4)
N2 Ru1 C16B 105.1(4)
N1 Ru1 C16B 152.6(7)
C13 Ru1 C16B 69.3(5)
C12B Ru1 C16B 38.4(3)
C12 Ru1 C16B 51.1(5)
C13B Ru1 C16B 63.9(4)
C16 Ru1 C16B 14.8(5)
C14B Ru1 C16B 64.1(4)
C15 Ru1 C16B 25.6(5)
C15B Ru1 C16B 37.8(3)
N2 Ru1 C14 163.84(19)
N1 Ru1 C14 118.4(2)
C13 Ru1 C14 38.01(14)
C12B Ru1 C14 63.7(5)
C12 Ru1 C14 64.24(16)
C13B Ru1 C14 42.0(6)
C16 Ru1 C14 64.28(17)
C14B Ru1 C14 7.2(6)
C15 Ru1 C14 38.65(16)
C15B Ru1 C14 31.4(6)
C16B Ru1 C14 58.7(5)
C5 N1 C1 117.1(2)
C5 N1 Ru1 126.56(18)
C1 N1 Ru1 115.95(15)
C6 N2 C7 119.8(2)
C6 N2 Ru1 118.54(16)
C7 N2 Ru1 120.55(17)
C11 N3 C10 106.9(2)
C11 N3 C9 106.5(2)
C10 N3 C9 110.09(19)
C11 N3 Ru1 110.18(16)
C10 N3 Ru1 112.84(16)
C9 N3 Ru1 110.08(14)
N1 C1 C2 122.5(2)
N1 C1 C6 112.0(2)
C2 C1 C6 125.5(2)
C1 C2 C3 119.4(3)
C1 C2 H2A 120.3
C3 C2 H2A 120.3
C4 C3 C2 118.3(3)
C4 C3 H3A 120.8
C2 C3 H3A 120.8
C3 C4 C5 120.0(3)
C3 C4 H4A 120.0
C5 C4 H4A 120.0
N1 C5 C4 122.6(3)
N1 C5 H5A 118.7
C4 C5 H5A 118.7
N2 C6 C1 116.3(2)
N2 C6 H6A 121.8
C1 C6 H6A 121.8
N2 C7 C8 107.1(2)
N2 C7 H7A 110.3
C8 C7 H7A 110.3
N2 C7 H7B 110.3
C8 C7 H7B 110.3
H7A C7 H7B 108.5
C7 C8 C9 115.7(2)
C7 C8 H8A 108.4
C9 C8 H8A 108.4
C7 C8 H8B 108.4
C9 C8 H8B 108.4
H8A C8 H8B 107.4
N3 C9 C8 116.2(2)
N3 C9 H9A 108.2
C8 C9 H9A 108.2
N3 C9 H9B 108.2
C8 C9 H9B 108.2
H9A C9 H9B 107.4
N3 C10 H10A 109.5
N3 C10 H10B 109.5
H10A C10 H10B 109.5
N3 C10 H10C 109.5
H10A C10 H10C 109.5
H10B C10 H10C 109.5
N3 C11 H11A 109.5
N3 C11 H11B 109.5
H11A C11 H11B 109.5
N3 C11 H11C 109.5
H11A C11 H11C 109.5
H11B C11 H11C 109.5
C16 C12 C13 107.6(4)
C16 C12 Ru1 71.2(2)
C13 C12 Ru1 70.4(2)
C16 C12 H12A 126.1
C13 C12 H12A 126.1
Ru1 C12 H12A 126.1
C14 C13 C12 109.0(4)
C14 C13 Ru1 72.1(2)
C12 C13 Ru1 71.00(19)
C14 C13 H13A 125.5
C12 C13 H13A 125.5
Ru1 C13 H13A 125.5
C13 C14 C15 107.3(4)
C13 C14 Ru1 69.9(2)
C15 C14 Ru1 70.5(2)
C13 C14 H14A 126.3
C15 C14 H14A 126.3
Ru1 C14 H14A 126.3
C16 C15 C14 108.0(4)
C16 C15 Ru1 70.7(2)
C14 C15 Ru1 70.9(2)
C16 C15 H15A 126.0
C14 C15 H15A 126.0
Ru1 C15 H15A 126.0
C15 C16 C12 108.2(3)
C15 C16 Ru1 71.2(2)
C12 C16 Ru1 70.4(2)
C15 C16 H16A 125.9
C12 C16 H16A 125.9
Ru1 C16 H16A 125.9
C13B C12B C16B 107.5(8)
C13B C12B Ru1 70.9(4)
C16B C12B Ru1 71.5(4)
C13B C12B H12B 126.2
C16B C12B H12B 126.2
Ru1 C12B H12B 126.2
C14B C13B C12B 108.9(8)
C14B C13B Ru1 71.4(4)
C12B C13B Ru1 70.7(4)
C14B C13B H13B 125.5
C12B C13B H13B 125.5
Ru1 C13B H13B 125.5
C13B C14B C15B 107.1(8)
C13B C14B Ru1 70.6(4)
C15B C14B Ru1 70.9(4)
C13B C14B H14B 126.4
C15B C14B H14B 126.4
Ru1 C14B H14B 126.4
C16B C15B C14B 108.4(8)
C16B C15B Ru1 71.1(4)
C14B C15B Ru1 70.5(4)
C16B C15B H15B 125.8
C14B C15B H15B 125.8
Ru1 C15B H15B 125.8
C15B C16B C12B 108.1(8)
C15B C16B Ru1 71.1(4)
C12B C16B Ru1 70.1(4)
C15B C16B H16B 126.0
C12B C16B H16B 126.0
Ru1 C16B H16B 126.0
F3 P1 F4 91.1(4)
F3 P1 F5 90.8(4)
F4 P1 F5 90.0(4)
F3 P1 F6 90.0(3)
F4 P1 F6 91.2(4)
F5 P1 F6 178.6(4)
F3 P1 F1 179.2(4)
F4 P1 F1 89.1(4)
F5 P1 F1 90.0(4)
F6 P1 F1 89.2(3)
F3 P1 F2 89.8(3)
F4 P1 F2 178.8(4)
F5 P1 F2 89.1(3)
F6 P1 F2 89.7(3)
F1 P1 F2 90.0(4)
F5B P1B F3B 88.5(6)
F5B P1B F4B 92.3(6)
F3B P1B F4B 89.2(6)
F5B P1B F1B 90.5(6)
F3B P1B F1B 178.4(7)
F4B P1B F1B 89.5(6)
F5B P1B F6B 178.7(7)
F3B P1B F6B 92.2(6)
F4B P1B F6B 88.8(6)
F1B P1B F6B 88.8(6)
F5B P1B F2B 89.8(6)
F3B P1B F2B 90.3(6)
F4B P1B F2B 177.8(7)
F1B P1B F2B 90.9(6)
F6B P1B F2B 89.0(6)

loop_
_geom_bond_atom_site_label_1
_geom_bond_atom_site_label_2
_geom_bond_distance
Ru1 N2 2.048(2)
Ru1 N1 2.083(2)
Ru1 C13 2.158(3)
Ru1 C12B 2.165(7)
Ru1 C12 2.165(3)
Ru1 C13B 2.168(7)
Ru1 C16 2.175(4)
Ru1 C14B 2.179(7)
Ru1 C15 2.182(4)
Ru1 C15B 2.184(7)
Ru1 C16B 2.185(7)
Ru1 C14 2.187(4)
N1 C5 1.345(3)
N1 C1 1.369(3)
N2 C6 1.286(3)
N2 C7 1.469(3)
N3 C11 1.486(3)
N3 C10 1.487(3)
N3 C9 1.500(3)
C1 C2 1.381(4)
C1 C6 1.449(3)
C2 C3 1.384(4)
C2 H2A 0.9300
C3 C4 1.374(4)
C3 H3A 0.9300
C4 C5 1.383(4)
C4 H4A 0.9300
C5 H5A 0.9300
C6 H6A 0.9300
C7 C8 1.522(4)
C7 H7A 0.9700
C7 H7B 0.9700
C8 C9 1.525(4)
C8 H8A 0.9700
C8 H8B 0.9700
C9 H9A 0.9700
C9 H9B 0.9700
C10 H10A 0.9600
C10 H10B 0.9600
C10 H10C 0.9600
C11 H11A 0.9600
C11 H11B 0.9600
C11 H11C 0.9600
C12 C16 1.427(6)
C12 C13 1.428(5)
C12 H12A 0.9800
C13 C14 1.415(5)
C13 H13A 0.9800
C14 C15 1.446(6)
C14 H14A 0.9800
C15 C16 1.424(6)
C15 H15A 0.9800
C16 H16A 0.9800
C12B C13B 1.426(9)
C12B C16B 1.430(10)
C12B H12B 0.9800
C13B C14B 1.415(9)
C13B H13B 0.9800
C14B C15B 1.441(9)
C14B H14B 0.9800
C15B C16B 1.414(10)
C15B H15B 0.9800
C16B H16B 0.9800
P1 F3 1.582(4)
P1 F4 1.588(4)
P1 F5 1.591(4)
P1 F6 1.595(4)
P1 F1 1.600(4)
P1 F2 1.603(4)
P1B F5B 1.586(6)
P1B F3B 1.588(6)
P1B F4B 1.591(6)
P1B F1B 1.597(6)
P1B F6B 1.600(6)
P1B F2B 1.600(6)

loop_
_geom_torsion_atom_site_label_1
_geom_torsion_atom_site_label_2
_geom_torsion_atom_site_label_3
_geom_torsion_atom_site_label_4
_geom_torsion
N2 Ru1 N1 C5 176.7(2)
C13 Ru1 N1 C5 -40.8(3)
C12B Ru1 N1 C5 -83.6(5)
C12 Ru1 N1 C5 -78.6(2)
C13B Ru1 N1 C5 -48.8(6)
C16 Ru1 N1 C5 -93.8(3)
C14B Ru1 N1 C5 -13.1(6)
C15 Ru1 N1 C5 -26.8(6)
C15B Ru1 N1 C5 -4.2(10)
C16B Ru1 N1 C5 -87.8(9)
C14 Ru1 N1 C5 -11.6(3)
N2 Ru1 N1 C1 -10.86(16)
C13 Ru1 N1 C1 131.6(2)
C12B Ru1 N1 C1 88.8(5)
C12 Ru1 N1 C1 93.8(2)
C13B Ru1 N1 C1 123.7(6)
C16 Ru1 N1 C1 78.6(3)
C14B Ru1 N1 C1 159.3(5)
C15 Ru1 N1 C1 145.6(6)
C15B Ru1 N1 C1 168.3(10)
C16B Ru1 N1 C1 84.6(9)
C14 Ru1 N1 C1 160.8(2)
N1 Ru1 N2 C6 7.54(17)
C13 Ru1 N2 C6 -68.5(3)
C12B Ru1 N2 C6 -104.4(7)
C12 Ru1 N2 C6 -90.9(3)
C13B Ru1 N2 C6 -76.1(7)
C16 Ru1 N2 C6 -129.8(3)
C14B Ru1 N2 C6 -121(3)
C15 Ru1 N2 C6 -160.8(3)
C15B Ru1 N2 C6 -171.8(7)
C16B Ru1 N2 C6 -144.2(7)
C14 Ru1 N2 C6 -145.3(6)
N1 Ru1 N2 C7 -160.35(18)
C13 Ru1 N2 C7 123.6(3)
C12B Ru1 N2 C7 87.7(7)
C12 Ru1 N2 C7 101.3(3)
C13B Ru1 N2 C7 116.0(7)
C16 Ru1 N2 C7 62.3(3)
C14B Ru1 N2 C7 71(3)
C15 Ru1 N2 C7 31.3(3)
C15B Ru1 N2 C7 20.3(7)
C16B Ru1 N2 C7 47.9(7)
C14 Ru1 N2 C7 46.9(7)
N2 Ru1 N3 C11 170.29(17)
N1 Ru1 N3 C11 -114.81(17)
C13 Ru1 N3 C11 -15.9(3)
C12B Ru1 N3 C11 64.4(10)
C12 Ru1 N3 C11 47.6(6)
C13B Ru1 N3 C11 -8.7(9)
C16 Ru1 N3 C11 73.3(3)
C14B Ru1 N3 C11 -0.9(5)
C15 Ru1 N3 C11 44.9(3)
C15B Ru1 N3 C11 35.1(6)
C16B Ru1 N3 C11 67.1(5)
C14 Ru1 N3 C11 5.8(3)
N2 Ru1 N3 C10 -70.36(17)
N1 Ru1 N3 C10 4.54(17)
C13 Ru1 N3 C10 103.5(3)
C12B Ru1 N3 C10 -176.2(9)
C12 Ru1 N3 C10 166.9(6)
C13B Ru1 N3 C10 110.6(9)
C16 Ru1 N3 C10 -167.4(2)
C14B Ru1 N3 C10 118.4(5)
C15 Ru1 N3 C10 164.2(3)
C15B Ru1 N3 C10 154.5(6)
C16B Ru1 N3 C10 -173.6(5)
C14 Ru1 N3 C10 125.2(3)
N2 Ru1 N3 C9 53.07(16)
N1 Ru1 N3 C9 127.97(16)
C13 Ru1 N3 C9 -133.1(3)
C12B Ru1 N3 C9 -52.8(10)
C12 Ru1 N3 C9 -69.6(6)
C13B Ru1 N3 C9 -126.0(9)
C16 Ru1 N3 C9 -43.9(3)
C14B Ru1 N3 C9 -118.1(5)
C15 Ru1 N3 C9 -72.3(3)
C15B Ru1 N3 C9 -82.1(6)
C16B Ru1 N3 C9 -50.1(5)
C14 Ru1 N3 C9 -111.4(2)
C5 N1 C1 C2 2.6(3)
Ru1 N1 C1 C2 -170.57(18)
C5 N1 C1 C6 -174.4(2)
Ru1 N1 C1 C6 12.4(2)
N1 C1 C2 C3 -1.4(4)
C6 C1 C2 C3 175.2(2)
C1 C2 C3 C4 -0.6(4)
C2 C3 C4 C5 1.5(4)
C1 N1 C5 C4 -1.8(4)
Ru1 N1 C5 C4 170.6(2)
C3 C4 C5 N1 -0.2(4)
C7 N2 C6 C1 164.8(2)
Ru1 N2 C6 C1 -3.2(3)
N1 C1 C6 N2 -6.1(3)
C2 C1 C6 N2 176.9(2)
C6 N2 C7 C8 -95.6(3)
Ru1 N2 C7 C8 72.1(2)
N2 C7 C8 C9 -59.7(3)
C11 N3 C9 C8 176.1(2)
C10 N3 C9 C8 60.6(3)
Ru1 N3 C9 C8 -64.4(2)
C7 C8 C9 N3 64.1(3)
N2 Ru1 C12 C16 -85.1(3)
N1 Ru1 C12 C16 -163.6(3)
C13 Ru1 C12 C16 117.5(4)
C12B Ru1 C12 C16 -3.9(19)
C13B Ru1 C12 C16 116.1(11)
C14B Ru1 C12 C16 88.3(6)
C15 Ru1 C12 C16 37.3(2)
C15B Ru1 C12 C16 47.4(6)
C16B Ru1 C12 C16 10.9(6)
C14 Ru1 C12 C16 80.4(3)
N2 Ru1 C12 C13 157.5(3)
N1 Ru1 C12 C13 78.9(3)
C12B Ru1 C12 C13 -121(2)
C13B Ru1 C12 C13 -1.3(11)
C16 Ru1 C12 C13 -117.5(4)
C14B Ru1 C12 C13 -29.2(7)
C15 Ru1 C12 C13 -80.2(3)
C15B Ru1 C12 C13 -70.1(6)
C16B Ru1 C12 C13 -106.5(7)
C14 Ru1 C12 C13 -37.1(3)
C16 C12 C13 C14 0.7(5)
Ru1 C12 C13 C14 62.5(3)
C16 C12 C13 Ru1 -61.8(3)
N2 Ru1 C13 C14 -153.9(3)
N1 Ru1 C13 C14 135.8(4)
C12B Ru1 C13 C14 -102.5(8)
C12 Ru1 C13 C14 -118.2(4)
C13B Ru1 C13 C14 -114(4)
C16 Ru1 C13 C14 -80.5(3)
C14B Ru1 C13 C14 8.6(9)
C15 Ru1 C13 C14 -37.9(3)
C15B Ru1 C13 C14 -24.4(6)
C16B Ru1 C13 C14 -65.3(7)
N2 Ru1 C13 C12 -35.7(4)
N1 Ru1 C13 C12 -106.0(4)
C12B Ru1 C13 C12 15.7(7)
C13B Ru1 C13 C12 5(4)
C16 Ru1 C13 C12 37.7(3)
C14B Ru1 C13 C12 126.8(9)
C15 Ru1 C13 C12 80.3(3)
C15B Ru1 C13 C12 93.8(6)
C16B Ru1 C13 C12 52.9(6)
C14 Ru1 C13 C12 118.2(4)
C12 C13 C14 C15 -0.9(5)
Ru1 C13 C14 C15 60.9(3)
C12 C13 C14 Ru1 -61.8(3)
N2 Ru1 C14 C13 97.3(8)
N1 Ru1 C14 C13 -52.4(4)
C12B Ru1 C14 C13 52.4(7)
C12 Ru1 C14 C13 37.6(3)
C13B Ru1 C14 C13 11.6(8)
C16 Ru1 C14 C13 80.4(3)
C14B Ru1 C14 C13 -41(5)
C15 Ru1 C14 C13 117.7(4)
C15B Ru1 C14 C13 134.9(10)
C16B Ru1 C14 C13 96.1(7)
N2 Ru1 C14 C15 -20.4(9)
N1 Ru1 C14 C15 -170.1(3)
C13 Ru1 C14 C15 -117.7(4)
C12B Ru1 C14 C15 -65.3(7)
C12 Ru1 C14 C15 -80.1(3)
C13B Ru1 C14 C15 -106.2(9)
C16 Ru1 C14 C15 -37.3(3)
C14B Ru1 C14 C15 -159(5)
C15B Ru1 C14 C15 17.1(9)
C16B Ru1 C14 C15 -21.6(7)
C13 C14 C15 C16 0.8(5)
Ru1 C14 C15 C16 61.3(3)
C13 C14 C15 Ru1 -60.5(3)
N2 Ru1 C15 C16 55.3(3)
N1 Ru1 C15 C16 -96.2(8)
C13 Ru1 C15 C16 -80.6(3)
C12B Ru1 C15 C16 -26.8(7)
C12 Ru1 C15 C16 -37.5(2)
C13B Ru1 C15 C16 -71.3(7)
C14B Ru1 C15 C16 -114.2(8)
C15B Ru1 C15 C16 -165(3)
C16B Ru1 C15 C16 15.4(11)
C14 Ru1 C15 C16 -117.9(4)
N2 Ru1 C15 C14 173.1(3)
N1 Ru1 C15 C14 21.7(8)
C13 Ru1 C15 C14 37.3(2)
C12B Ru1 C15 C14 91.1(8)
C12 Ru1 C15 C14 80.4(3)
C13B Ru1 C15 C14 46.5(7)
C16 Ru1 C15 C14 117.9(4)
C14B Ru1 C15 C14 3.7(9)
C15B Ru1 C15 C14 -47(3)
C16B Ru1 C15 C14 133.3(12)
C14 C15 C16 C12 -0.4(5)
Ru1 C15 C16 C12 61.0(3)
C14 C15 C16 Ru1 -61.4(3)
C13 C12 C16 C15 -0.2(4)
Ru1 C12 C16 C15 -61.5(3)
C13 C12 C16 Ru1 61.3(3)
N2 Ru1 C16 C15 -137.5(3)
N1 Ru1 C16 C15 142.5(4)
C13 Ru1 C16 C15 80.2(3)
C12B Ru1 C16 C15 120.2(11)
C12 Ru1 C16 C15 118.1(3)
C13B Ru1 C16 C15 85.7(7)
C14B Ru1 C16 C15 44.4(7)
C15B Ru1 C16 C15 4.1(7)
C16B Ru1 C16 C15 -26.7(17)
C14 Ru1 C16 C15 37.8(2)
N2 Ru1 C16 C12 104.4(3)
N1 Ru1 C16 C12 24.4(4)
C13 Ru1 C16 C12 -37.9(2)
C12B Ru1 C16 C12 2.1(11)
C13B Ru1 C16 C12 -32.4(7)
C14B Ru1 C16 C12 -73.7(7)
C15 Ru1 C16 C12 -118.1(3)
C15B Ru1 C16 C12 -113.9(7)
C16B Ru1 C16 C12 -144.7(18)
C14 Ru1 C16 C12 -80.3(3)
N2 Ru1 C12B C13B 147.0(8)
N1 Ru1 C12B C13B 66.3(9)
C13 Ru1 C12B C13B -2.6(9)
C12 Ru1 C12B C13B 44(2)
C16 Ru1 C12B C13B -129.9(12)
C14B Ru1 C12B C13B -36.8(6)
C15 Ru1 C12B C13B -88.9(8)
C15B Ru1 C12B C13B -79.9(7)
C16B Ru1 C12B C13B -116.8(9)
C14 Ru1 C12B C13B -44.7(8)
N2 Ru1 C12B C16B -96.2(8)
N1 Ru1 C12B C16B -176.9(8)
C13 Ru1 C12B C16B 114.2(9)
C12 Ru1 C12B C16B 161(2)
C13B Ru1 C12B C16B 116.8(9)
C16 Ru1 C12B C16B -13.0(9)
C14B Ru1 C12B C16B 80.0(6)
C15 Ru1 C12B C16B 27.9(7)
C15B Ru1 C12B C16B 36.9(6)
C14 Ru1 C12B C16B 72.1(8)
C16B C12B C13B C14B -1.1(12)
Ru1 C12B C13B C14B 61.5(7)
C16B C12B C13B Ru1 -62.6(6)
N2 Ru1 C13B C14B -166.4(8)
N1 Ru1 C13B C14B 118.2(10)
C13 Ru1 C13B C14B 48(4)
C12B Ru1 C13B C14B -118.7(10)
C12 Ru1 C13B C14B -137.4(13)
C16 Ru1 C13B C14B -95.9(8)
C15 Ru1 C13B C14B -51.9(7)
C15B Ru1 C13B C14B -38.3(6)
C16B Ru1 C13B C14B -80.6(7)
C14 Ru1 C13B C14B -9.2(8)
N2 Ru1 C13B C12B -47.7(10)
N1 Ru1 C13B C12B -123.1(10)
C13 Ru1 C13B C12B 167(4)
C12 Ru1 C13B C12B -18.7(10)
C16 Ru1 C13B C12B 22.8(7)
C14B Ru1 C13B C12B 118.7(10)
C15 Ru1 C13B C12B 66.8(7)
C15B Ru1 C13B C12B 80.4(7)
C16B Ru1 C13B C12B 38.1(6)
C14 Ru1 C13B C12B 109.5(9)
C12B C13B C14B C15B 0.8(12)
Ru1 C13B C14B C15B 61.9(7)
C12B C13B C14B Ru1 -61.1(7)
N2 Ru1 C14B C13B 55(3)
N1 Ru1 C14B C13B -70.4(10)
C13 Ru1 C14B C13B -11.6(9)
C12B Ru1 C14B C13B 37.2(6)
C12 Ru1 C14B C13B 22.4(8)
C16 Ru1 C14B C13B 64.4(8)
C15 Ru1 C14B C13B 101.8(9)
C15B Ru1 C14B C13B 116.9(10)
C16B Ru1 C14B C13B 80.1(7)
C14 Ru1 C14B C13B 120(5)
N2 Ru1 C14B C15B -61(3)
N1 Ru1 C14B C15B 172.7(9)
C13 Ru1 C14B C15B -128.5(12)
C12B Ru1 C14B C15B -79.7(7)
C12 Ru1 C14B C15B -94.5(8)
C13B Ru1 C14B C15B -116.9(10)
C16 Ru1 C14B C15B -52.5(8)
C15 Ru1 C14B C15B -15.1(7)
C16B Ru1 C14B C15B -36.8(6)
C14 Ru1 C14B C15B 4(4)
C13B C14B C15B C16B -0.2(12)
Ru1 C14B C15B C16B 61.4(7)
C13B C14B C15B Ru1 -61.7(7)
N2 Ru1 C15B C16B 47.1(10)
N1 Ru1 C15B C16B -131.8(14)
C13 Ru1 C15B C16B -89.9(8)
C12B Ru1 C15B C16B -37.5(6)
C12 Ru1 C15B C16B -49.0(8)
C13B Ru1 C15B C16B -80.5(7)
C16 Ru1 C15B C16B -12.4(7)
C14B Ru1 C15B C16B -118.3(10)
C15 Ru1 C15B C16B 0(2)
C14 Ru1 C15B C16B -119.1(12)
N2 Ru1 C15B C14B 165.3(8)
N1 Ru1 C15B C14B -13.5(16)
C13 Ru1 C15B C14B 28.3(8)
C12B Ru1 C15B C14B 80.7(7)
C12 Ru1 C15B C14B 69.2(8)
C13B Ru1 C15B C14B 37.7(6)
C16 Ru1 C15B C14B 105.9(9)
C15 Ru1 C15B C14B 118(3)
C16B Ru1 C15B C14B 118.3(10)
C14 Ru1 C15B C14B -0.9(10)
C14B C15B C16B C12B -0.4(11)
Ru1 C15B C16B C12B 60.6(6)
C14B C15B C16B Ru1 -61.0(7)
C13B C12B C16B C15B 0.9(11)
Ru1 C12B C16B C15B -61.3(7)
C13B C12B C16B Ru1 62.1(7)
N2 Ru1 C16B C15B -147.4(8)
N1 Ru1 C16B C15B 124.4(13)
C13 Ru1 C16B C15B 73.1(8)
C12B Ru1 C16B C15B 118.2(9)
C12 Ru1 C16B C15B 112.8(9)
C13B Ru1 C16B C15B 80.1(7)
C16 Ru1 C16B C15B 140(2)
C14B Ru1 C16B C15B 37.6(6)
C15 Ru1 C16B C15B 0.1(11)
C14 Ru1 C16B C15B 32.2(8)
N2 Ru1 C16B C12B 94.3(8)
N1 Ru1 C16B C12B 6.1(15)
C13 Ru1 C16B C12B -45.1(8)
C12 Ru1 C16B C12B -5.4(7)
C13B Ru1 C16B C12B -38.1(5)
C16 Ru1 C16B C12B 22.0(16)
C14B Ru1 C16B C12B -80.6(6)
C15 Ru1 C16B C12B -118.1(13)
C15B Ru1 C16B C12B -118.2(9)
C14 Ru1 C16B C12B -86.0(8)
